data_4328521
loop_
_publ_author_name
'Christopher M. Kareis'
'Saul H. Lapidus'
'Peter W. Stephens'
'Joel S. Miller'

_publ_section_title
;
 Interpenetrating Three-Dimensional Diamondoid Lattices and
 Antiferromagnetic Ordering (Tc= 73 K) of MnII(CN)2
;
_journal_name_full 'Inorganic Chemistry'
_journal_page_first 3046
_journal_page_last 3050
_journal_paper_doi 10.1021/ic202393d
_journal_volume 51
_journal_year 2012
_chemical_formula_moiety 'C2 Mn N2'
_chemical_formula_sum 'C2 Mn N2'
_chemical_formula_weight 107.03
_chemical_name_systematic
;
?
;
_space_group_IT_number 224
_symmetry_cell_setting cubic
_symmetry_Int_Tables_number 224
_symmetry_space_group_name_Hall 'P 4n 2 3 -1n'
_symmetry_space_group_name_H-M 'P n -3 m :1'
_cell_angle_alpha 90
_cell_angle_beta 90
_cell_angle_gamma 90
_cell_formula_units_Z 2
_cell_length_a 6.14879(18)
_cell_length_b 6.14879(18)
_cell_length_c 6.14879(18)
_cell_measurement_temperature 295
_cell_volume 232.471(12)
_computing_cell_refinement TOPAS-Academic
_computing_data_collection SPEC
_computing_data_reduction TOPAS-Academic
_computing_structure_refinement TOPAS-Academic
_computing_structure_solution TOPAS-Academic
_diffrn_ambient_temperature 295
_diffrn_detector 'NaI scintillation counter'
_diffrn_measurement_device_type 'Huber diffractometer'
_diffrn_radiation_monochromator 'Si(111) channel cut'
_diffrn_radiation_type synchrotron
_diffrn_radiation_wavelength 0.700031
_diffrn_source synchrotron
_pd_block_diffractogram_id CMK03-035
_pd_instr_location
;
X16C, National Synchrotron Light Source, Brookhaven National Laboratory
;
_pd_meas_2theta_range_inc 0.005
_pd_meas_2theta_range_max 50.0
_pd_meas_2theta_range_min 2.0
_pd_meas_number_of_points 9601
_pd_meas_scan_method step
_pd_proc_2theta_range_inc 0.005
_pd_proc_2theta_range_max 50.0
_pd_proc_2theta_range_min 2.0
_pd_proc_ls_background_function
;
3 Pearson-Voight peaks and Chebyshev polynomial with 11 coefficients
;
_pd_proc_ls_pref_orient_corr
;
none
;
_pd_proc_ls_profile_function
;
Simple_Axial_model function with Rp=9999,Rs=330 in TOPAS-Academic
;
_pd_proc_ls_prof_R_factor 0.0464
_pd_proc_ls_prof_wR_expected 0.04809
_pd_proc_ls_prof_wR_factor 0.05917
_pd_proc_wavelength 0.700031
_pd_spec_mounting
;
capillary
;
_pd_spec_mount_mode transmission
_pd_spec_shape cylinder
_refine_ls_goodness_of_fit_all 1.230
_refine_ls_number_parameters 38
_refine_ls_weighting_details 1/(sigma*sigma)
_refine_ls_weighting_scheme sigma
_cod_data_source_file ic202393d_si_001.cif
_cod_data_source_block CMK03-035
_cod_original_cell_volume 232.47(2)
_cod_original_sg_symbol_H-M 'P n -3 m:1'
_cod_database_code 4328521

loop_
_symmetry_equiv_pos_site_id
_symmetry_equiv_pos_as_xyz
1 x,y,z
2 1/2-y,1/2+x,1/2+z
3 -x,-y,z
4 1/2+y,1/2-x,1/2+z
5 x,-y,-z
6 1/2+y,1/2+x,1/2-z
7 -x,y,-z
8 1/2-y,1/2-x,1/2-z
9 z,x,y
10 1/2-x,1/2+z,1/2+y
11 -z,-x,y
12 1/2+x,1/2-z,1/2+y
13 z,-x,-y
14 1/2+x,1/2+z,1/2-y
15 -z,x,-y
16 1/2-x,1/2-z,1/2-y
17 y,z,x
18 1/2-z,1/2-y,1/2-x
19 1/2-z,1/2+y,1/2+x
20 1/2+z,1/2+y,1/2-x
21 1/2+z,1/2-y,1/2+x
22 y,-z,-x
23 -y,-z,x
24 -y,z,-x
25 1/2-x,1/2-y,1/2-z
26 y,-x,-z
27 1/2+x,1/2+y,1/2-z
28 -y,x,-z
29 1/2-x,1/2+y,1/2+z
30 -y,-x,z
31 1/2+x,1/2-y,1/2+z
32 y,x,z
33 1/2-z,1/2-x,1/2-y
34 x,-z,-y
35 1/2+z,1/2+x,1/2-y
36 -x,z,-y
37 1/2-z,1/2+x,1/2+y
38 -x,-z,y
39 1/2+z,1/2-x,1/2+y
40 x,z,y
41 1/2-y,1/2-z,1/2-x
42 z,y,x
43 z,-y,-x
44 -z,-y,x
45 -z,y,-x
46 1/2-y,1/2+z,1/2+x
47 1/2+y,1/2+z,1/2-x
48 1/2+y,1/2-z,1/2+x

loop_
_atom_site_label
_atom_site_type_symbol
_atom_site_thermal_displace_type
_atom_site_fract_x
_atom_site_fract_y
_atom_site_fract_z
_atom_site_occupancy
_atom_site_U_iso_or_equiv
Mn1 Mn Uiso 0.00000 0.00000 0.00000 1.001 0.0791(4)
N1 N Uiso 0.19536(19) 0.19536(19) 0.19536(19) 0.500 0.0834(10)
C1 C Uiso 0.19536(19) 0.19536(19) 0.19536(19) 0.500 0.0834(10)

loop_
_geom_angle_atom_site_label_1
_geom_angle_atom_site_label_2
_geom_angle_atom_site_label_3
_geom_angle
_geom_angle_site_symmetry_1
_geom_angle_site_symmetry_3
_geom_angle_publ_flag
N1 Mn1 N1 109.47(5) . 3_555 yes
N1 Mn1 N1 109.47(5) . 5_555 yes
N1 Mn1 N1 109.47(5) . 7_555 yes
N1 Mn1 C1 109.47(5) 3_555 . yes
N1 Mn1 C1 109.47(5) 5_555 . yes
N1 Mn1 C1 109.47(5) 7_555 . yes
N1 Mn1 N1 109.47(5) 3_555 5_555 yes
N1 Mn1 N1 109.47(5) 3_555 7_555 yes
N1 Mn1 N1 109.47(5) 5_555 7_555 yes

loop_
_geom_bond_atom_site_label_1
_geom_bond_atom_site_label_2
_geom_bond_distance
_geom_bond_site_symmetry_2
_geom_bond_publ_flag
Mn1 N1 2.0806(12) . yes
Mn1 C1 2.0806(12) . yes
Mn1 N1 2.0806(12) 3_555 yes
Mn1 N1 2.0806(12) 5_555 yes
Mn1 N1 2.0806(12) 7_555 yes
